data_4344633
loop_
_publ_author_name
'Vitzthum, Daniela'
'Schauperl, Michael'
'Strabler, Christof M.'
'Br\"uggeller, Peter'
'Liedl, Klaus R.'
'Griesser, Ulrich J.'
'Huppertz, Hubert'

_publ_section_title
;
 New High-Pressure Gallium Borate Ga2B3O7(OH) with Photocatalytic
 Activity.
;
_journal_issue 2
_journal_name_full 'Inorganic chemistry'
_journal_page_first 676
_journal_page_last 681
_journal_paper_doi 10.1021/acs.inorgchem.5b02027
_journal_volume 55
_journal_year 2016
_chemical_formula_moiety 'B3 Ga2 H O8'
_chemical_formula_sum 'B3 Ga2 H O8'
_chemical_formula_weight 299.87
_chemical_name_common 'Gallium borate'
_chemical_name_systematic Ga2B3O7(OH)
_space_group_IT_number 64
_symmetry_cell_setting orthorhombic
_symmetry_space_group_name_Hall '-C 2ac 2'
_symmetry_space_group_name_H-M 'C m c e'
_atom_sites_solution_hydrogens notdet
_atom_sites_solution_primary direct
_atom_sites_solution_secondary difmap
_audit_creation_method SHELXL-97
_cell_angle_alpha 90.00
_cell_angle_beta 90.00
_cell_angle_gamma 90.00
_cell_formula_units_Z 8
_cell_length_a 10.507(2)
_cell_length_b 7.436(2)
_cell_length_c 10.773(2)
_cell_measurement_temperature 293(2)
_cell_volume 841.7(3)
_computing_cell_refinement 'HKL Scalepack (Otwinowski & Minor 1997)'
_computing_data_collection 'Collect (Nonius BV, 1997-2000)'
_computing_data_reduction
;
HKL Denzo and Scalepack (Otwinowski & Minor 1997)
;
_computing_molecular_graphics 'DIAMOND (Brandenburg & Berndt, 1999)'
_computing_publication_material
; 
enCIFer (Allen et al., 2004)
and SHELXL-97 (Sheldrick, 1997)
;
_computing_structure_refinement 'SHELXL-97 (Sheldrick, 1997)'
_computing_structure_solution 'SHELXS-97 (Sheldrick, 1990)'
_diffrn_ambient_temperature 293(2)
_diffrn_measured_fraction_theta_full 0.997
_diffrn_measured_fraction_theta_max 0.997
_diffrn_measurement_device_type KappaCCD
_diffrn_measurement_method CCD
_diffrn_radiation_monochromator graphite
_diffrn_radiation_source 'fine-focus sealed tube'
_diffrn_radiation_type MoK\a
_diffrn_radiation_wavelength 0.71073
_diffrn_reflns_av_R_equivalents 0.0451
_diffrn_reflns_av_sigmaI/netI 0.0275
_diffrn_reflns_limit_h_max 17
_diffrn_reflns_limit_h_min -18
_diffrn_reflns_limit_k_max 12
_diffrn_reflns_limit_k_min -12
_diffrn_reflns_limit_l_max 18
_diffrn_reflns_limit_l_min -18
_diffrn_reflns_number 7817
_diffrn_reflns_theta_full 37.82
_diffrn_reflns_theta_max 37.82
_diffrn_reflns_theta_min 3.78
_exptl_absorpt_coefficient_mu 12.812
_exptl_absorpt_correction_type none
_exptl_crystal_colour colourless
_exptl_crystal_density_diffrn 4.733
_exptl_crystal_density_method 'not measured'
_exptl_crystal_description prism
_exptl_crystal_F_000 1128
_exptl_crystal_size_max 0.12
_exptl_crystal_size_mid 0.05
_exptl_crystal_size_min 0.05
_refine_diff_density_max 1.035
_refine_diff_density_min -1.209
_refine_diff_density_rms 0.252
_refine_ls_extinction_coef 0.0043(5)
_refine_ls_extinction_expression Fc^*^=kFc[1+0.001xFc^2^\l^3^/sin(2\q)]^-1/4^
_refine_ls_extinction_method SHELXL
_refine_ls_goodness_of_fit_ref 1.145
_refine_ls_hydrogen_treatment noref
_refine_ls_matrix_type full
_refine_ls_number_parameters 63
_refine_ls_number_reflns 1180
_refine_ls_number_restraints 0
_refine_ls_restrained_S_all 1.145
_refine_ls_R_factor_all 0.0290
_refine_ls_R_factor_gt 0.0274
_refine_ls_shift/su_max 0.001
_refine_ls_shift/su_mean 0.000
_refine_ls_structure_factor_coef Fsqd
_refine_ls_weighting_details 'calc w=1/[\s^2^(Fo^2^)+(0.0422P)^2^+3.3133P] where P=(Fo^2^+2Fc^2^)/3'
_refine_ls_weighting_scheme calc
_refine_ls_wR_factor_gt 0.0766
_refine_ls_wR_factor_ref 0.0774
_reflns_number_gt 1115
_reflns_number_total 1180
_reflns_threshold_expression >2sigma(I)
_cod_data_source_file ic5b02027_si_001.cif
_cod_data_source_block 1
_cod_original_sg_symbol_H-M Cmce
_cod_database_code 4344633

loop_
_symmetry_equiv_pos_as_xyz
'x, y, z'
'-x, -y+1/2, z+1/2'
'x, -y, -z'
'-x, y+1/2, -z+1/2'
'x+1/2, y+1/2, z'
'-x+1/2, -y+1, z+1/2'
'x+1/2, -y+1/2, -z'
'-x+1/2, y+1, -z+1/2'
'-x, -y, -z'
'x, y-1/2, -z-1/2'
'-x, y, z'
'x, -y-1/2, z-1/2'
'-x+1/2, -y+1/2, -z'
'x+1/2, y, -z-1/2'
'-x+1/2, y+1/2, z'
'x+1/2, -y, z-1/2'

loop_
_atom_site_label
_atom_site_type_symbol
_atom_site_fract_x
_atom_site_fract_y
_atom_site_fract_z
_atom_site_U_iso_or_equiv
_atom_site_adp_type
_atom_site_occupancy
_atom_site_symmetry_multiplicity
_atom_site_calc_flag
_atom_site_refinement_flags
Ga1 Ga 0.5000 0.20349(4) 0.38282(3) 0.00655(9) Uani 1 2 d S
Ga2 Ga 0.65446(3) 0.5000 0.5000 0.00570(9) Uani 1 2 d S
O1 O 0.77074(13) 0.51635(17) 0.63912(12) 0.0056(2) Uani 1 1 d .
O2 O 0.62699(13) 0.75698(19) 0.48640(12) 0.0062(2) Uani 1 1 d .
O3 O 0.5000 0.9482(2) 0.35621(18) 0.0058(3) Uani 1 2 d S
O4 O 0.63414(13) 0.71416(18) 0.26355(12) 0.0061(2) Uani 1 1 d .
O5 O 0.5000 0.4601(3) 0.38756(17) 0.0066(3) Uiso 1 2 d S
B1 B 0.62483(18) 0.8463(3) 0.36848(17) 0.0058(3) Uani 1 1 d .
B2 B 0.7500 0.6011(4) 0.2500 0.0057(4) Uani 1 2 d S

loop_
_atom_site_aniso_label
_atom_site_aniso_U_11
_atom_site_aniso_U_22
_atom_site_aniso_U_33
_atom_site_aniso_U_23
_atom_site_aniso_U_13
_atom_site_aniso_U_12
Ga1 0.00801(14) 0.00505(14) 0.00658(14) -0.00063(8) 0.000 0.000
Ga2 0.00644(14) 0.00520(14) 0.00545(13) 0.00011(7) 0.000 0.000
O1 0.0065(5) 0.0058(4) 0.0044(4) 0.0009(4) -0.0007(4) -0.0007(4)
O2 0.0075(5) 0.0054(5) 0.0058(5) 0.0010(4) 0.0004(4) 0.0000(4)
O3 0.0053(6) 0.0040(6) 0.0081(6) 0.0000(5) 0.000 0.000
O4 0.0062(5) 0.0064(5) 0.0059(5) -0.0004(4) -0.0001(4) 0.0014(4)
B1 0.0061(6) 0.0057(6) 0.0056(6) 0.0003(5) 0.0002(5) -0.0002(5)
B2 0.0067(9) 0.0059(8) 0.0045(8) 0.000 -0.0002(7) 0.000

loop_
_atom_type_symbol
_atom_type_description
_atom_type_scat_dispersion_real
_atom_type_scat_dispersion_imag
_atom_type_scat_source
B B 0.0013 0.0007 'International Tables Vol C Tables 4.2.6.8 and 6.1.1.4'
H H 0.0000 0.0000 'International Tables Vol C Tables 4.2.6.8 and 6.1.1.4'
O O 0.0106 0.0060 'International Tables Vol C Tables 4.2.6.8 and 6.1.1.4'
Ga Ga 0.2307 1.6083 'International Tables Vol C Tables 4.2.6.8 and 6.1.1.4'

loop_
_geom_angle_atom_site_label_1
_geom_angle_atom_site_label_2
_geom_angle_atom_site_label_3
_geom_angle
_geom_angle_site_symmetry_1
_geom_angle_site_symmetry_3
O5 Ga1 O3 172.95(8) . 1_545
O5 Ga1 O2 80.27(6) . 3_566
O3 Ga1 O2 104.79(6) 1_545 3_566
O5 Ga1 O2 80.27(6) . 9_666
O3 Ga1 O2 104.79(6) 1_545 9_666
O2 Ga1 O2 85.66(8) 3_566 9_666
O5 Ga1 O4 89.00(6) . 4_645
O3 Ga1 O4 85.75(6) 1_545 4_645
O2 Ga1 O4 169.11(6) 3_566 4_645
O2 Ga1 O4 94.39(6) 9_666 4_645
O5 Ga1 O4 89.00(6) . 10_556
O3 Ga1 O4 85.75(6) 1_545 10_556
O2 Ga1 O4 94.39(6) 3_566 10_556
O2 Ga1 O4 169.11(6) 9_666 10_556
O4 Ga1 O4 83.51(8) 4_645 10_556
O5 Ga1 Ga2 42.07(3) . .
O3 Ga1 Ga2 141.78(3) 1_545 .
O2 Ga1 Ga2 39.09(4) 3_566 .
O2 Ga1 Ga2 87.47(4) 9_666 .
O4 Ga1 Ga2 130.02(4) 4_645 .
O4 Ga1 Ga2 85.76(4) 10_556 .
O5 Ga1 Ga2 42.07(3) . 9_666
O3 Ga1 Ga2 141.78(3) 1_545 9_666
O2 Ga1 Ga2 87.47(4) 3_566 9_666
O2 Ga1 Ga2 39.09(4) 9_666 9_666
O4 Ga1 Ga2 85.76(4) 4_645 9_666
O4 Ga1 Ga2 130.02(4) 10_556 9_666
Ga2 Ga1 Ga2 65.141(17) . 9_666
O1 Ga2 O1 101.81(8) . 3_566
O1 Ga2 O2 95.20(6) . .
O1 Ga2 O2 95.58(6) 3_566 .
O1 Ga2 O2 95.58(6) . 3_566
O1 Ga2 O2 95.20(5) 3_566 3_566
O2 Ga2 O2 162.87(9) . 3_566
O1 Ga2 O5 165.22(6) . .
O1 Ga2 O5 91.90(6) 3_566 .
O2 Ga2 O5 88.86(7) . .
O2 Ga2 O5 77.50(7) 3_566 .
O1 Ga2 O5 91.90(6) . 9_666
O1 Ga2 O5 165.22(6) 3_566 9_666
O2 Ga2 O5 77.50(7) . 9_666
O2 Ga2 O5 88.86(7) 3_566 9_666
O5 Ga2 O5 75.08(9) . 9_666
O1 Ga2 Ga1 135.18(4) . .
O1 Ga2 Ga1 88.26(4) 3_566 .
O2 Ga2 Ga1 127.53(4) . .
O2 Ga2 Ga1 39.68(4) 3_566 .
O5 Ga2 Ga1 38.67(6) . .
O5 Ga2 Ga1 85.82(5) 9_666 .
O1 Ga2 Ga1 88.26(4) . 9_666
O1 Ga2 Ga1 135.18(4) 3_566 9_666
O2 Ga2 Ga1 39.68(4) . 9_666
O2 Ga2 Ga1 127.53(4) 3_566 9_666
O5 Ga2 Ga1 85.82(5) . 9_666
O5 Ga2 Ga1 38.67(6) 9_666 9_666
Ga1 Ga2 Ga1 114.859(17) . 9_666
B2 O1 B1 123.18(12) 6_655 13_666
B2 O1 Ga2 119.30(9) 6_655 .
B1 O1 Ga2 117.47(10) 13_666 .
B1 O2 Ga2 121.73(11) . .
B1 O2 Ga1 123.78(12) . 9_666
Ga2 O2 Ga1 101.22(6) . 9_666
B1 O3 B1 119.21(18) 11_655 .
B1 O3 Ga1 118.68(10) 11_655 1_565
B1 O3 Ga1 118.68(10) . 1_565
B2 O4 B1 119.84(12) . .
B2 O4 Ga1 116.80(8) . 10_566
B1 O4 Ga1 122.84(11) . 10_566
Ga1 O5 Ga2 99.26(7) . .
Ga1 O5 Ga2 99.26(7) . 9_666
Ga2 O5 Ga2 104.92(9) . 9_666
O2 B1 O4 111.31(15) . .
O2 B1 O1 110.60(14) . 13_666
O4 B1 O1 110.89(14) . 13_666
O2 B1 O3 108.76(15) . .
O4 B1 O3 108.48(15) . .
O1 B1 O3 106.64(14) 13_666 .
O4 B2 O4 111.1(2) 8_645 .
O4 B2 O1 111.79(7) 8_645 6_654
O4 B2 O1 106.82(7) . 6_654
O4 B2 O1 106.82(7) 8_645 3_566
O4 B2 O1 111.79(7) . 3_566
O1 B2 O1 108.6(2) 6_654 3_566

loop_
_geom_bond_atom_site_label_1
_geom_bond_atom_site_label_2
_geom_bond_distance
_geom_bond_site_symmetry_2
Ga1 O5 1.909(2) .
Ga1 O3 1.9198(19) 1_545
Ga1 O2 1.9626(14) 3_566
Ga1 O2 1.9626(14) 9_666
Ga1 O4 2.1164(14) 4_645
Ga1 O4 2.1164(14) 10_556
Ga1 Ga2 3.0148(5) .
Ga1 Ga2 3.0148(5) 9_666
Ga2 O1 1.9374(14) .
Ga2 O1 1.9374(14) 3_566
Ga2 O2 1.9381(15) .
Ga2 O2 1.9381(15) 3_566
Ga2 O5 2.0468(12) .
Ga2 O5 2.0468(12) 9_666
Ga2 Ga1 3.0148(5) 9_666
O1 B2 1.496(2) 6_655
O1 B1 1.501(2) 13_666
O2 B1 1.434(2) .
O2 Ga1 1.9626(14) 9_666
O3 B1 1.521(2) 11_655
O3 B1 1.521(2) .
O3 Ga1 1.9198(19) 1_565
O4 B2 1.487(2) .
O4 B1 1.501(2) .
O4 Ga1 2.1164(14) 10_566
O5 Ga2 2.0468(12) 9_666
B1 O1 1.501(2) 13_666
B2 O4 1.487(2) 8_645
B2 O1 1.496(2) 6_654
B2 O1 1.496(2) 3_566

loop_
_geom_torsion_atom_site_label_1
_geom_torsion_atom_site_label_2
_geom_torsion_atom_site_label_3
_geom_torsion_atom_site_label_4
_geom_torsion
_geom_torsion_site_symmetry_1
_geom_torsion_site_symmetry_4
O5 Ga1 Ga2 O1 159.71(9) . .
O3 Ga1 Ga2 O1 -29.46(10) 1_545 .
O2 Ga1 Ga2 O1 -4.79(8) 3_566 .
O2 Ga1 Ga2 O1 81.45(7) 9_666 .
O4 Ga1 Ga2 O1 175.05(7) 4_645 .
O4 Ga1 Ga2 O1 -107.08(7) 10_556 .
Ga2 Ga1 Ga2 O1 114.75(6) 9_666 .
O5 Ga1 Ga2 O1 -95.22(8) . 3_566
O3 Ga1 Ga2 O1 75.61(9) 1_545 3_566
O2 Ga1 Ga2 O1 100.28(8) 3_566 3_566
O2 Ga1 Ga2 O1 -173.48(5) 9_666 3_566
O4 Ga1 Ga2 O1 -79.88(7) 4_645 3_566
O4 Ga1 Ga2 O1 -2.01(5) 10_556 3_566
Ga2 Ga1 Ga2 O1 -140.18(4) 9_666 3_566
O5 Ga1 Ga2 O2 0.49(8) . .
O3 Ga1 Ga2 O2 171.31(10) 1_545 .
O2 Ga1 Ga2 O2 -164.01(8) 3_566 .
O2 Ga1 Ga2 O2 -77.78(7) 9_666 .
O4 Ga1 Ga2 O2 15.83(7) 4_645 .
O4 Ga1 Ga2 O2 93.69(6) 10_556 .
Ga2 Ga1 Ga2 O2 -44.47(5) 9_666 .
O5 Ga1 Ga2 O2 164.50(10) . 3_566
O3 Ga1 Ga2 O2 -24.67(11) 1_545 3_566
O2 Ga1 Ga2 O2 86.24(10) 9_666 3_566
O4 Ga1 Ga2 O2 179.84(8) 4_645 3_566
O4 Ga1 Ga2 O2 -102.29(8) 10_556 3_566
Ga2 Ga1 Ga2 O2 119.54(7) 9_666 3_566
O3 Ga1 Ga2 O5 170.83(11) 1_545 .
O2 Ga1 Ga2 O5 -164.50(10) 3_566 .
O2 Ga1 Ga2 O5 -78.26(8) 9_666 .
O4 Ga1 Ga2 O5 15.34(9) 4_645 .
O4 Ga1 Ga2 O5 93.20(8) 10_556 .
Ga2 Ga1 Ga2 O5 -44.96(7) 9_666 .
O5 Ga1 Ga2 O5 71.23(11) . 9_666
O3 Ga1 Ga2 O5 -117.94(10) 1_545 9_666
O2 Ga1 Ga2 O5 -93.27(8) 3_566 9_666
O2 Ga1 Ga2 O5 -7.03(6) 9_666 9_666
O4 Ga1 Ga2 O5 86.57(7) 4_645 9_666
O4 Ga1 Ga2 O5 164.44(6) 10_556 9_666
Ga2 Ga1 Ga2 O5 26.27(5) 9_666 9_666
O5 Ga1 Ga2 Ga1 44.96(7) . 9_666
O3 Ga1 Ga2 Ga1 -144.22(9) 1_545 9_666
O2 Ga1 Ga2 Ga1 -119.54(7) 3_566 9_666
O2 Ga1 Ga2 Ga1 -33.31(4) 9_666 9_666
O4 Ga1 Ga2 Ga1 60.30(5) 4_645 9_666
O4 Ga1 Ga2 Ga1 138.16(4) 10_556 9_666
Ga2 Ga1 Ga2 Ga1 0.0 9_666 9_666
O1 Ga2 O1 B2 -132.17(13) 3_566 6_655
O2 Ga2 O1 B2 131.01(12) . 6_655
O2 Ga2 O1 B2 -35.65(13) 3_566 6_655
O5 Ga2 O1 B2 25.5(3) . 6_655
O5 Ga2 O1 B2 53.39(13) 9_666 6_655
Ga1 Ga2 O1 B2 -32.58(15) . 6_655
Ga1 Ga2 O1 B2 91.89(12) 9_666 6_655
O1 Ga2 O1 B1 50.30(10) 3_566 13_666
O2 Ga2 O1 B1 -46.53(12) . 13_666
O2 Ga2 O1 B1 146.81(12) 3_566 13_666
O5 Ga2 O1 B1 -152.0(2) . 13_666
O5 Ga2 O1 B1 -124.15(12) 9_666 13_666
Ga1 Ga2 O1 B1 149.88(10) . 13_666
Ga1 Ga2 O1 B1 -85.64(11) 9_666 13_666
O1 Ga2 O2 B1 136.93(13) . .
O1 Ga2 O2 B1 34.49(14) 3_566 .
O2 Ga2 O2 B1 -94.26(13) 3_566 .
O5 Ga2 O2 B1 -57.30(14) . .
O5 Ga2 O2 B1 -132.27(14) 9_666 .
Ga1 Ga2 O2 B1 -57.61(14) . .
Ga1 Ga2 O2 B1 -142.12(16) 9_666 .
O1 Ga2 O2 Ga1 -80.95(7) . 9_666
O1 Ga2 O2 Ga1 176.61(6) 3_566 9_666
O2 Ga2 O2 Ga1 47.85(5) 3_566 9_666
O5 Ga2 O2 Ga1 84.82(7) . 9_666
O5 Ga2 O2 Ga1 9.85(6) 9_666 9_666
Ga1 Ga2 O2 Ga1 84.51(6) . 9_666
O3 Ga1 O5 Ga2 -126.55(5) 1_545 .
O2 Ga1 O5 Ga2 9.84(6) 3_566 .
O2 Ga1 O5 Ga2 97.07(7) 9_666 .
O4 Ga1 O5 Ga2 -168.31(7) 4_645 .
O4 Ga1 O5 Ga2 -84.78(6) 10_556 .
Ga2 Ga1 O5 Ga2 106.91(10) 9_666 .
O3 Ga1 O5 Ga2 126.55(5) 1_545 9_666
O2 Ga1 O5 Ga2 -97.07(7) 3_566 9_666
O2 Ga1 O5 Ga2 -9.84(6) 9_666 9_666
O4 Ga1 O5 Ga2 84.78(6) 4_645 9_666
O4 Ga1 O5 Ga2 168.31(7) 10_556 9_666
Ga2 Ga1 O5 Ga2 -106.91(10) . 9_666
O1 Ga2 O5 Ga1 -73.4(3) . .
O1 Ga2 O5 Ga1 84.84(7) 3_566 .
O2 Ga2 O5 Ga1 -179.61(7) . .
O2 Ga2 O5 Ga1 -10.07(6) 3_566 .
O5 Ga2 O5 Ga1 -102.24(10) 9_666 .
Ga1 Ga2 O5 Ga1 -140.00(6) 9_666 .
O1 Ga2 O5 Ga2 28.9(3) . 9_666
O1 Ga2 O5 Ga2 -172.92(8) 3_566 9_666
O2 Ga2 O5 Ga2 -77.37(8) . 9_666
O2 Ga2 O5 Ga2 92.18(8) 3_566 9_666
O5 Ga2 O5 Ga2 0.0 9_666 9_666
Ga1 Ga2 O5 Ga2 102.24(10) . 9_666
Ga1 Ga2 O5 Ga2 -37.75(7) 9_666 9_666
Ga2 O2 B1 O4 5.2(2) . .
Ga1 O2 B1 O4 -128.41(13) 9_666 .
Ga2 O2 B1 O1 -118.60(14) . 13_666
Ga1 O2 B1 O1 107.84(14) 9_666 13_666
Ga2 O2 B1 O3 124.61(13) . .
Ga1 O2 B1 O3 -9.0(2) 9_666 .
B2 O4 B1 O2 -62.9(2) . .
Ga1 O4 B1 O2 125.66(13) 10_566 .
B2 O4 B1 O1 60.73(19) . 13_666
Ga1 O4 B1 O1 -110.75(14) 10_566 13_666
B2 O4 B1 O3 177.53(14) . .
Ga1 O4 B1 O3 6.04(19) 10_566 .
B1 O3 B1 O2 -56.9(2) 11_655 .
Ga1 O3 B1 O2 101.90(15) 1_565 .
B1 O3 B1 O4 64.3(2) 11_655 .
Ga1 O3 B1 O4 -136.90(13) 1_565 .
B1 O3 B1 O1 -176.22(12) 11_655 13_666
Ga1 O3 B1 O1 -17.40(19) 1_565 13_666
B1 O4 B2 O4 -58.57(12) . 8_645
Ga1 O4 B2 O4 113.42(10) 10_566 8_645
B1 O4 B2 O1 179.28(14) . 6_654
Ga1 O4 B2 O1 -8.73(17) 10_566 6_654
B1 O4 B2 O1 60.7(2) . 3_566
Ga1 O4 B2 O1 -127.36(11) 10_566 3_566
